data_7218703
loop_
_publ_author_name
'Xue, Zhenzhen'
'Sheng, Tianlu'
'Wen, Yuehong'
'Wang, Yong'
'Hu, Shengmin'
'Fu, Ruibiao'
'Wu, Xintao'

_publ_section_title
;
 Effect of anions on the self-assembly of two Cd--organic frameworks:
 syntheses, structural diversity and photoluminescence properties
;
_journal_issue 3
_journal_name_full CrystEngComm
_journal_page_first 598
_journal_paper_doi 10.1039/C4CE01929F
_journal_volume 17
_journal_year 2015
_chemical_formula_sum 'C42 H52 Cd N18 O10'
_chemical_formula_weight 1081.42
_chemical_name_systematic
; 
 ? 
;
_space_group_IT_number 14
_symmetry_cell_setting monoclinic
_symmetry_space_group_name_Hall '-P 2yn'
_symmetry_space_group_name_H-M 'P 1 21/n 1'
_atom_sites_solution_hydrogens geom
_atom_sites_solution_primary direct
_atom_sites_solution_secondary difmap
_audit_creation_method SHELXL-97
_cell_angle_alpha 90.00
_cell_angle_beta 109.051(6)
_cell_angle_gamma 90.00
_cell_formula_units_Z 2
_cell_length_a 11.629(4)
_cell_length_b 17.902(5)
_cell_length_c 12.380(4)
_cell_measurement_reflns_used 7141
_cell_measurement_temperature 293(2)
_cell_measurement_theta_max 27.4816
_cell_measurement_theta_min 2.0786
_cell_volume 2436.1(13)
_computing_cell_refinement 'CrystalClear (Rigaku Inc., 2007)'
_computing_data_collection 'CrystalClear (Rigaku Inc., 2007)'
_computing_data_reduction 'CrystalClear (Rigaku Inc., 2007)'
_computing_molecular_graphics 'Bruker SHELXTL'
_computing_publication_material 'Bruker SHELXTL'
_computing_structure_refinement 'SHELXL-97 (Sheldrick, 1997)'
_computing_structure_solution 'SHELXS-97 (Sheldrick, 1990)'
_diffrn_ambient_temperature 293(2)
_diffrn_measured_fraction_theta_full 0.998
_diffrn_measured_fraction_theta_max 0.998
_diffrn_measurement_device_type Saturn724HG
_diffrn_measurement_method CCD_Profile_fitting
_diffrn_radiation_monochromator graphite
_diffrn_radiation_source 'fine-focus sealed tube'
_diffrn_radiation_type MoK\a
_diffrn_radiation_wavelength 0.71073
_diffrn_reflns_av_R_equivalents 0.0369
_diffrn_reflns_av_sigmaI/netI 0.0330
_diffrn_reflns_limit_h_max 15
_diffrn_reflns_limit_h_min -15
_diffrn_reflns_limit_k_max 22
_diffrn_reflns_limit_k_min -23
_diffrn_reflns_limit_l_max 14
_diffrn_reflns_limit_l_min -16
_diffrn_reflns_number 24812
_diffrn_reflns_theta_full 27.50
_diffrn_reflns_theta_max 27.50
_diffrn_reflns_theta_min 2.08
_exptl_absorpt_coefficient_mu 0.523
_exptl_absorpt_correction_T_max 1.0000
_exptl_absorpt_correction_T_min 0.5484
_exptl_absorpt_correction_type multi-scan
_exptl_crystal_colour 'pale yellow'
_exptl_crystal_density_diffrn 1.474
_exptl_crystal_density_method 'not measured'
_exptl_crystal_description strip
_exptl_crystal_F_000 1116
_exptl_crystal_size_max 0.20
_exptl_crystal_size_mid 0.15
_exptl_crystal_size_min 0.10
_refine_diff_density_max 0.475
_refine_diff_density_min -0.957
_refine_diff_density_rms 0.158
_refine_ls_extinction_method none
_refine_ls_goodness_of_fit_ref 1.041
_refine_ls_hydrogen_treatment constr
_refine_ls_matrix_type full
_refine_ls_number_parameters 326
_refine_ls_number_reflns 5584
_refine_ls_number_restraints 6
_refine_ls_restrained_S_all 1.048
_refine_ls_R_factor_all 0.0458
_refine_ls_R_factor_gt 0.0390
_refine_ls_shift/su_max 0.000
_refine_ls_shift/su_mean 0.000
_refine_ls_structure_factor_coef Fsqd
_refine_ls_weighting_details 'calc w=1/[\s^2^(Fo^2^)+(0.1000P)^2^+0.0000P] where P=(Fo^2^+2Fc^2^)/3'
_refine_ls_weighting_scheme calc
_refine_ls_wR_factor_gt 0.1292
_refine_ls_wR_factor_ref 0.1428
_reflns_number_gt 5164
_reflns_number_total 5584
_reflns_threshold_expression >2sigma(I)
_cod_data_source_file c4ce01929f2.cif
_cod_data_source_block a
_cod_depositor_comments
;
The following automatic conversions were performed:

'_symmetry_cell_setting' value 'Monoclinic' changed to 'monoclinic'
according to
/usr/data/users/saulius/crontab/automatic-downloads/rss-feeds/RSC/lib/dictionaries/cif_core.dic
dictionary named 'cif_core.dic' version 2.4.2 from
2011-04-26.

'_exptl_absorpt_correction_type' value 'Multi-scan'
changed to 'multi-scan' according to
/usr/data/users/saulius/crontab/automatic-downloads/rss-feeds/RSC/lib/dictionaries/cif_core.dic
dictionary named 'cif_core.dic' version 2.4.2 from 2011-04-26.

Automatic conversion script
Id: cif_fix_values 2827 2014-09-09 07:05:25Z andrius 

 Adding full bibliography for 7218703--7218704.cif.
;
_cod_original_cell_volume 2436.2(13)
_cod_original_sg_symbol_H-M P2(1)/n
_cod_database_code 7218703

loop_
_symmetry_equiv_pos_as_xyz
'x, y, z'
'-x+1/2, y+1/2, -z+1/2'
'-x, -y, -z'
'x-1/2, -y-1/2, z-1/2'

loop_
_atom_site_label
_atom_site_type_symbol
_atom_site_fract_x
_atom_site_fract_y
_atom_site_fract_z
_atom_site_U_iso_or_equiv
_atom_site_adp_type
_atom_site_occupancy
_atom_site_symmetry_multiplicity
_atom_site_calc_flag
_atom_site_refinement_flags
Cd1 Cd 1.0000 0.0000 1.0000 0.02394(12) Uani 1 2 d S
C1 C 0.6648(2) 0.18314(14) 1.1363(2) 0.0261(5) Uani 1 1 d .
C2 C 0.6467(2) 0.25565(13) 1.1661(2) 0.0281(5) Uani 1 1 d .
H2A H 0.7052 0.2923 1.1723 0.034 Uiso 1 1 calc R
C3 C 0.5396(2) 0.27225(13) 1.1865(2) 0.0284(5) Uani 1 1 d .
C4 C 0.4517(2) 0.21918(14) 1.1775(2) 0.0315(5) Uani 1 1 d .
H4A H 0.3799 0.2314 1.1911 0.038 Uiso 1 1 calc R
C5 C 0.4721(2) 0.14712(13) 1.1477(2) 0.0288(5) Uani 1 1 d .
C6 C 0.5785(2) 0.12757(13) 1.1264(2) 0.0289(5) Uani 1 1 d .
H6A H 0.5913 0.0790 1.1062 0.035 Uiso 1 1 calc R
C7 C 0.5041(2) 0.36271(14) 1.3223(2) 0.0335(5) Uani 1 1 d .
H7A H 0.4990 0.3274 1.3756 0.040 Uiso 1 1 calc R
C8 C 0.5070(3) 0.46621(15) 1.2367(2) 0.0418(6) Uani 1 1 d .
H8A H 0.5038 0.5171 1.2206 0.050 Uiso 1 1 calc R
C9 C 0.5248(3) 0.41175(15) 1.1683(2) 0.0422(6) Uani 1 1 d .
H9A H 0.5361 0.4179 1.0979 0.051 Uiso 1 1 calc R
C10 C 0.8080(2) 0.09836(13) 1.0836(2) 0.0308(5) Uani 1 1 d .
H10A H 0.7612 0.0552 1.0745 0.037 Uiso 1 1 calc R
C11 C 0.9520(2) 0.17405(14) 1.0900(2) 0.0327(5) Uani 1 1 d .
H11A H 1.0250 0.1927 1.0856 0.039 Uiso 1 1 calc R
C12 C 0.8692(2) 0.21429(14) 1.1198(2) 0.0333(5) Uani 1 1 d .
H12A H 0.8738 0.2647 1.1391 0.040 Uiso 1 1 calc R
C13 C 0.2608(2) 0.09996(14) 1.0829(2) 0.0324(5) Uani 1 1 d .
H13A H 0.2256 0.1421 1.0414 0.039 Uiso 1 1 calc R
C14 C 0.2856(3) -0.00809(15) 1.1619(3) 0.0387(7) Uani 1 1 d .
H14A H 0.2686 -0.0549 1.1855 0.046 Uiso 1 1 calc R
C15 C 0.3985(2) 0.02239(16) 1.1884(3) 0.0382(6) Uani 1 1 d .
H15A H 0.4719 0.0007 1.2313 0.046 Uiso 1 1 calc R
C16 C 0.7646(4) 0.0610(2) 0.4099(4) 0.0816(12) Uani 1 1 d .
H16A H 0.8115 0.0905 0.3748 0.122 Uiso 1 1 calc R
H16B H 0.7080 0.0307 0.3529 0.122 Uiso 1 1 calc R
H16C H 0.8180 0.0293 0.4672 0.122 Uiso 1 1 calc R
C17 C 0.6190(6) 0.0738(3) 0.5151(6) 0.129(2) Uani 1 1 d .
H17A H 0.5631 0.1099 0.5268 0.194 Uiso 1 1 calc R
H17B H 0.6666 0.0531 0.5873 0.194 Uiso 1 1 calc R
H17C H 0.5745 0.0346 0.4662 0.194 Uiso 1 1 calc R
C18 C 0.7077(3) 0.1828(2) 0.4643(3) 0.0599(9) Uani 1 1 d .
H18A H 0.7586 0.2038 0.4282 0.072 Uiso 1 1 calc R
C19 C 0.1744(4) 0.2806(2) 0.3231(3) 0.0706(11) Uani 1 1 d .
H19A H 0.1794 0.2746 0.2477 0.106 Uiso 1 1 calc R
H19B H 0.2473 0.3040 0.3713 0.106 Uiso 1 1 calc R
H19C H 0.1055 0.3113 0.3194 0.106 Uiso 1 1 calc R
C20 C 0.2558(5) 0.1539(3) 0.3765(5) 0.0954(15) Uani 1 1 d .
H20A H 0.2563 0.1171 0.4331 0.143 Uiso 1 1 calc R
H20B H 0.3334 0.1784 0.3977 0.143 Uiso 1 1 calc R
H20C H 0.2401 0.1299 0.3038 0.143 Uiso 1 1 calc R
C21 C 0.0605(4) 0.1909(2) 0.3902(3) 0.0680(10) Uani 1 1 d .
H21A H 0.0024 0.2280 0.3826 0.082 Uiso 1 1 calc R
N1 N 0.4942(2) 0.43490(11) 1.33404(18) 0.0335(5) Uani 1 1 d .
N2 N 0.52279(18) 0.34606(11) 1.22323(18) 0.0294(4) Uani 1 1 d .
N3 N 0.91338(18) 0.10189(11) 1.06696(19) 0.0315(4) Uani 1 1 d .
N4 N 0.77568(16) 0.16531(11) 1.11584(17) 0.0261(4) Uani 1 1 d .
N5 N 0.20001(17) 0.04058(12) 1.09516(18) 0.0318(4) Uani 1 1 d .
N6 N 0.38147(17) 0.09179(11) 1.13861(18) 0.0303(4) Uani 1 1 d .
N7 N 0.3610(2) 0.10778(15) 0.8257(3) 0.0505(6) Uani 1 1 d .
N8 N 0.6985(3) 0.10976(16) 0.4624(3) 0.0593(7) Uani 1 1 d .
N9 N 0.1609(3) 0.20890(16) 0.3689(2) 0.0584(7) Uani 1 1 d .
O1 O 0.3563(3) 0.04741(15) 0.8708(3) 0.0814(9) Uani 1 1 d .
O2 O 0.3798(3) 0.11094(15) 0.7319(3) 0.0770(8) Uani 1 1 d .
O3 O 0.3469(3) 0.16652(16) 0.8726(3) 0.0828(9) Uani 1 1 d .
O4 O 0.6558(3) 0.22576(15) 0.5092(3) 0.0806(8) Uani 1 1 d .
O5 O 0.0388(4) 0.1287(2) 0.4192(3) 0.1046(12) Uani 1 1 d U

loop_
_atom_site_aniso_label
_atom_site_aniso_U_11
_atom_site_aniso_U_22
_atom_site_aniso_U_33
_atom_site_aniso_U_23
_atom_site_aniso_U_13
_atom_site_aniso_U_12
Cd1 0.02262(17) 0.01833(17) 0.03540(18) 0.00157(7) 0.01569(12) 0.00004(7)
C1 0.0236(11) 0.0243(12) 0.0330(12) -0.0050(9) 0.0128(9) 0.0002(9)
C2 0.0263(11) 0.0232(11) 0.0366(12) -0.0056(9) 0.0128(9) -0.0042(9)
C3 0.0282(11) 0.0224(11) 0.0357(12) -0.0079(9) 0.0122(10) -0.0004(9)
C4 0.0264(11) 0.0310(13) 0.0415(13) -0.0067(10) 0.0169(10) 0.0002(9)
C5 0.0238(10) 0.0250(11) 0.0388(12) -0.0060(9) 0.0117(9) -0.0059(9)
C6 0.0270(12) 0.0216(11) 0.0409(13) -0.0067(10) 0.0148(10) -0.0017(9)
C7 0.0402(13) 0.0258(12) 0.0399(13) -0.0042(10) 0.0203(11) 0.0029(10)
C8 0.0613(18) 0.0259(13) 0.0424(15) -0.0008(11) 0.0226(13) 0.0045(12)
C9 0.0635(18) 0.0310(13) 0.0391(14) -0.0011(11) 0.0262(13) -0.0003(13)
C10 0.0312(12) 0.0210(11) 0.0465(14) -0.0038(10) 0.0211(11) -0.0002(9)
C11 0.0276(12) 0.0298(12) 0.0448(14) -0.0067(10) 0.0172(10) -0.0043(10)
C12 0.0281(12) 0.0263(12) 0.0507(15) -0.0083(10) 0.0198(11) -0.0057(9)
C13 0.0251(11) 0.0272(12) 0.0464(14) 0.0004(10) 0.0139(10) -0.0020(9)
C14 0.0348(17) 0.0299(14) 0.0514(19) 0.0048(11) 0.0139(14) -0.0039(10)
C15 0.0289(13) 0.0297(13) 0.0533(16) 0.0015(13) 0.0095(11) -0.0017(11)
C16 0.080(3) 0.069(3) 0.082(3) -0.020(2) 0.009(2) 0.018(2)
C17 0.191(7) 0.075(3) 0.166(6) -0.002(4) 0.118(6) -0.035(4)
C18 0.062(2) 0.0495(19) 0.072(2) 0.0029(17) 0.0265(18) -0.0008(16)
C19 0.083(3) 0.060(2) 0.064(2) 0.0039(18) 0.017(2) -0.023(2)
C20 0.117(4) 0.075(3) 0.104(4) -0.006(3) 0.050(3) 0.016(3)
C21 0.087(3) 0.077(3) 0.0453(18) -0.0109(17) 0.0288(18) -0.027(2)
N1 0.0393(11) 0.0248(10) 0.0413(11) -0.0061(8) 0.0200(9) 0.0032(9)
N2 0.0300(10) 0.0234(10) 0.0388(11) -0.0065(8) 0.0169(8) 0.0019(8)
N3 0.0296(10) 0.0257(10) 0.0454(12) -0.0028(9) 0.0205(9) 0.0019(8)
N4 0.0217(9) 0.0232(9) 0.0362(10) -0.0045(8) 0.0133(8) -0.0012(7)
N5 0.0247(10) 0.0295(11) 0.0427(11) -0.0015(9) 0.0130(9) -0.0050(8)
N6 0.0239(9) 0.0248(10) 0.0448(12) -0.0052(8) 0.0148(8) -0.0032(8)
N7 0.0456(14) 0.0373(14) 0.0640(17) 0.0112(12) 0.0115(12) 0.0097(11)
N8 0.0641(18) 0.0469(16) 0.0667(18) -0.0037(13) 0.0212(14) 0.0013(13)
N9 0.076(2) 0.0509(16) 0.0493(15) -0.0031(12) 0.0224(14) -0.0080(14)
O1 0.106(2) 0.0426(14) 0.110(2) 0.0231(15) 0.0559(19) 0.0082(14)
O2 0.102(2) 0.0658(17) 0.0750(18) 0.0157(14) 0.0445(16) 0.0204(16)
O3 0.119(3) 0.0458(16) 0.0726(18) 0.0011(13) 0.0169(17) 0.0236(16)
O4 0.094(2) 0.0546(16) 0.106(2) -0.0091(15) 0.0496(19) 0.0104(15)
O5 0.163(3) 0.092(2) 0.0792(19) -0.0092(17) 0.067(2) -0.056(2)

loop_
_atom_type_symbol
_atom_type_description
_atom_type_scat_dispersion_real
_atom_type_scat_dispersion_imag
_atom_type_scat_source
C C 0.0033 0.0016 'International Tables Vol C Tables 4.2.6.8 and 6.1.1.4'
H H 0.0000 0.0000 'International Tables Vol C Tables 4.2.6.8 and 6.1.1.4'
N N 0.0061 0.0033 'International Tables Vol C Tables 4.2.6.8 and 6.1.1.4'
O O 0.0106 0.0060 'International Tables Vol C Tables 4.2.6.8 and 6.1.1.4'
Cd Cd -0.8075 1.2024 'International Tables Vol C Tables 4.2.6.8 and 6.1.1.4'

loop_
_geom_angle_atom_site_label_1
_geom_angle_atom_site_label_2
_geom_angle_atom_site_label_3
_geom_angle
_geom_angle_site_symmetry_1
_geom_angle_site_symmetry_3
N1 Cd1 N1 180 4_665 2_647
N1 Cd1 N5 91.50(8) 4_665 1_655
N1 Cd1 N5 88.50(8) 2_647 1_655
N1 Cd1 N5 88.50(8) 4_665 3_657
N1 Cd1 N5 91.50(8) 2_647 3_657
N5 Cd1 N5 180 1_655 3_657
N1 Cd1 N3 91.73(7) 4_665 .
N1 Cd1 N3 88.27(7) 2_647 .
N5 Cd1 N3 92.92(7) 1_655 .
N5 Cd1 N3 87.08(7) 3_657 .
N1 Cd1 N3 88.27(7) 4_665 3_757
N1 Cd1 N3 91.73(7) 2_647 3_757
N5 Cd1 N3 87.08(7) 1_655 3_757
N5 Cd1 N3 92.92(7) 3_657 3_757
N3 Cd1 N3 180 . 3_757
C2 C1 C6 121.7(2) . .
C2 C1 N4 118.8(2) . .
C6 C1 N4 119.5(2) . .
C3 C2 C1 118.4(2) . .
C3 C2 H2A 120.8 . .
C1 C2 H2A 120.8 . .
C4 C3 C2 121.9(2) . .
C4 C3 N2 119.3(2) . .
C2 C3 N2 118.8(2) . .
C3 C4 C5 118.6(2) . .
C3 C4 H4A 120.7 . .
C5 C4 H4A 120.7 . .
C4 C5 C6 121.7(2) . .
C4 C5 N6 118.8(2) . .
C6 C5 N6 119.4(2) . .
C1 C6 C5 117.7(2) . .
C1 C6 H6A 121.2 . .
C5 C6 H6A 121.2 . .
N1 C7 N2 111.5(2) . .
N1 C7 H7A 124.3 . .
N2 C7 H7A 124.3 . .
C9 C8 N1 109.6(2) . .
C9 C8 H8A 125.2 . .
N1 C8 H8A 125.2 . .
C8 C9 N2 106.2(2) . .
C8 C9 H9A 126.9 . .
N2 C9 H9A 126.9 . .
N3 C10 N4 111.6(2) . .
N3 C10 H10A 124.2 . .
N4 C10 H10A 124.2 . .
C12 C11 N3 110.3(2) . .
C12 C11 H11A 124.9 . .
N3 C11 H11A 124.9 . .
C11 C12 N4 106.0(2) . .
C11 C12 H12A 127.0 . .
N4 C12 H12A 127.0 . .
N5 C13 N6 111.2(2) . .
N5 C13 H13A 124.4 . .
N6 C13 H13A 124.4 . .
C15 C14 N5 110.0(2) . .
C15 C14 H14A 125.0 . .
N5 C14 H14A 125.0 . .
C14 C15 N6 105.6(2) . .
C14 C15 H15A 127.2 . .
N6 C15 H15A 127.2 . .
N8 C16 H16A 109.5 . .
N8 C16 H16B 109.5 . .
H16A C16 H16B 109.5 . .
N8 C16 H16C 109.5 . .
H16A C16 H16C 109.5 . .
H16B C16 H16C 109.5 . .
N8 C17 H17A 109.5 . .
N8 C17 H17B 109.5 . .
H17A C17 H17B 109.5 . .
N8 C17 H17C 109.5 . .
H17A C17 H17C 109.5 . .
H17B C17 H17C 109.5 . .
O4 C18 N8 126.0(4) . .
O4 C18 H18A 117.0 . .
N8 C18 H18A 117.0 . .
N9 C19 H19A 109.5 . .
N9 C19 H19B 109.5 . .
H19A C19 H19B 109.5 . .
N9 C19 H19C 109.5 . .
H19A C19 H19C 109.5 . .
H19B C19 H19C 109.5 . .
N9 C20 H20A 109.5 . .
N9 C20 H20B 109.5 . .
H20A C20 H20B 109.5 . .
N9 C20 H20C 109.5 . .
H20A C20 H20C 109.5 . .
H20B C20 H20C 109.5 . .
O5 C21 N9 124.3(5) . .
O5 C21 H21A 117.8 . .
N9 C21 H21A 117.8 . .
C7 N1 C8 105.4(2) . .
C7 N1 Cd1 127.57(17) . 2_657
C8 N1 Cd1 125.65(16) . 2_657
C7 N2 C9 107.3(2) . .
C7 N2 C3 124.9(2) . .
C9 N2 C3 127.7(2) . .
C10 N3 C11 105.88(19) . .
C10 N3 Cd1 123.15(16) . .
C11 N3 Cd1 130.88(15) . .
C10 N4 C12 106.27(18) . .
C10 N4 C1 127.09(19) . .
C12 N4 C1 126.6(2) . .
C13 N5 C14 105.7(2) . .
C13 N5 Cd1 132.36(18) . 1_455
C14 N5 Cd1 120.51(17) . 1_455
C13 N6 C15 107.5(2) . .
C13 N6 C5 125.6(2) . .
C15 N6 C5 126.8(2) . .
O1 N7 O3 120.2(3) . .
O1 N7 O2 120.7(3) . .
O3 N7 O2 119.2(3) . .
C18 N8 C17 119.7(4) . .
C18 N8 C16 123.8(3) . .
C17 N8 C16 116.4(4) . .
C21 N9 C19 121.1(4) . .
C21 N9 C20 121.5(4) . .
C19 N9 C20 116.8(3) . .

loop_
_geom_bond_atom_site_label_1
_geom_bond_atom_site_label_2
_geom_bond_distance
_geom_bond_site_symmetry_2
Cd1 N1 2.344(2) 4_665
Cd1 N1 2.344(2) 2_647
Cd1 N5 2.353(2) 1_655
Cd1 N5 2.353(2) 3_657
Cd1 N3 2.361(2) .
Cd1 N3 2.3609(19) 3_757
C1 C2 1.384(3) .
C1 C6 1.390(3) .
C1 N4 1.429(3) .
C2 C3 1.382(3) .
C2 H2A 0.9300 .
C3 C4 1.373(3) .
C3 N2 1.431(3) .
C4 C5 1.383(3) .
C4 H4A 0.9300 .
C5 C6 1.391(3) .
C5 N6 1.424(3) .
C6 H6A 0.9300 .
C7 N1 1.310(3) .
C7 N2 1.346(3) .
C7 H7A 0.9300 .
C8 C9 1.351(4) .
C8 N1 1.380(3) .
C8 H8A 0.9300 .
C9 N2 1.362(3) .
C9 H9A 0.9300 .
C10 N3 1.309(3) .
C10 N4 1.355(3) .
C10 H10A 0.9300 .
C11 C12 1.347(3) .
C11 N3 1.367(3) .
C11 H11A 0.9300 .
C12 N4 1.385(3) .
C12 H12A 0.9300 .
C13 N5 1.312(3) .
C13 N6 1.355(3) .
C13 H13A 0.9300 .
C14 C15 1.360(4) .
C14 N5 1.377(4) .
C14 H14A 0.9300 .
C15 N6 1.372(3) .
C15 H15A 0.9300 .
C16 N8 1.450(5) .
C16 H16A 0.9600 .
C16 H16B 0.9600 .
C16 H16C 0.9600 .
C17 N8 1.445(5) .
C17 H17A 0.9600 .
C17 H17B 0.9600 .
C17 H17C 0.9600 .
C18 O4 1.217(4) .
C18 N8 1.312(5) .
C18 H18A 0.9300 .
C19 N9 1.433(4) .
C19 H19A 0.9600 .
C19 H19B 0.9600 .
C19 H19C 0.9600 .
C20 N9 1.459(5) .
C20 H20A 0.9600 .
C20 H20B 0.9600 .
C20 H20C 0.9600 .
C21 O5 1.222(5) .
C21 N9 1.317(4) .
C21 H21A 0.9300 .
N1 Cd1 2.344(2) 2_657
N5 Cd1 2.353(2) 1_455
N7 O1 1.226(3) .
N7 O3 1.238(4) .
N7 O2 1.250(4) .
